data_7134206
loop_
_publ_author_name
'Singh, Shashank'
'Kundu, Arindam'
'Empel, Claire'
'Koenigs, Rene M.'
'Singh, Ravi Prakash'

_publ_section_title
;
 A radical approach towards polarity-reversed para-substitution of
 electron-deficient arenes
;
_journal_name_full 'Chemical Communications'
_journal_paper_doi 10.1039/D4CC04914D
_journal_year 2025
_chemical_formula_moiety 'C14 H11 F3 N2'
_chemical_formula_sum 'C14 H11 F3 N2'
_chemical_formula_weight 264.25
_space_group_crystal_system monoclinic
_space_group_IT_number 14
_space_group_name_Hall '-P 2ybc'
_space_group_name_H-M_alt 'P 1 21/c 1'
_atom_sites_solution_hydrogens geom
_audit_creation_date 2023-12-28
_audit_creation_method
;
Olex2 1.5
(compiled 2023.02.24 svn.rf166f9f3 for OlexSys, GUI svn.r6725)
;
_audit_update_record
;
2023-12-28 deposited with the CCDC.	2025-01-31 downloaded from the CCDC.
;
_cell_angle_alpha 90
_cell_angle_beta 99.33(4)
_cell_angle_gamma 90
_cell_formula_units_Z 4
_cell_length_a 7.639(17)
_cell_length_b 21.17(3)
_cell_length_c 8.402(14)
_cell_measurement_reflns_used 1920
_cell_measurement_temperature 293(2)
_cell_measurement_theta_max 20.49
_cell_measurement_theta_min 2.64
_cell_volume 1341(4)
_computing_cell_refinement 'SAINT V8.40B (?, 2016)'
_computing_data_reduction 'SAINT V8.40B (?, 2016)'
_computing_molecular_graphics 'Olex2 1.5 (Dolomanov et al., 2009)'
_computing_publication_material 'Olex2 1.5 (Dolomanov et al., 2009)'
_computing_structure_refinement 'XL  (Sheldrick, 2008)'
_diffrn_ambient_temperature 293(2)
_diffrn_measured_fraction_theta_full 0.995
_diffrn_measured_fraction_theta_max 0.986
_diffrn_measurement_device_type 'Bruker APEX-II CCD'
_diffrn_measurement_method '\f and \w scans'
_diffrn_radiation_type MoK\a
_diffrn_radiation_wavelength 0.71073
_diffrn_reflns_av_R_equivalents 0.0517
_diffrn_reflns_av_unetI/netI 0.0891
_diffrn_reflns_Laue_measured_fraction_full 0.995
_diffrn_reflns_Laue_measured_fraction_max 0.986
_diffrn_reflns_limit_h_max 7
_diffrn_reflns_limit_h_min -10
_diffrn_reflns_limit_k_max 24
_diffrn_reflns_limit_k_min -28
_diffrn_reflns_limit_l_max 10
_diffrn_reflns_limit_l_min -11
_diffrn_reflns_number 7313
_diffrn_reflns_point_group_measured_fraction_full 0.995
_diffrn_reflns_point_group_measured_fraction_max 0.986
_diffrn_reflns_theta_full 25.242
_diffrn_reflns_theta_max 28.252
_diffrn_reflns_theta_min 2.638
_diffrn_source_current 1.0
_diffrn_source_power 0.05
_diffrn_source_voltage 50.0
_diffrn_standards_number 0
_exptl_absorpt_coefficient_mu 0.108
_exptl_absorpt_correction_T_max 0.7457
_exptl_absorpt_correction_T_min 0.6479
_exptl_absorpt_correction_type multi-scan
_exptl_absorpt_process_details
;
SADABS-2016/2 (Bruker,2016/2) was used for absorption correction.
wR2(int) was 0.1314 before and 0.0521 after correction.
The Ratio of minimum to maximum transmission is 0.8688.
The \l/2 correction factor is Not present.
;
_exptl_crystal_colour 'clear whiteish white'
_exptl_crystal_colour_lustre clear
_exptl_crystal_colour_modifier whiteish
_exptl_crystal_colour_primary white
_exptl_crystal_density_diffrn 1.309
_exptl_crystal_description block
_exptl_crystal_F_000 544
_exptl_crystal_size_max 0.013
_exptl_crystal_size_mid 0.012
_exptl_crystal_size_min 0.012
_refine_diff_density_max 0.132
_refine_diff_density_min -0.164
_refine_diff_density_rms 0.034
_refine_ls_extinction_method none
_refine_ls_goodness_of_fit_ref 0.990
_refine_ls_hydrogen_treatment constr
_refine_ls_matrix_type full
_refine_ls_number_parameters 200
_refine_ls_number_reflns 3271
_refine_ls_number_restraints 3
_refine_ls_restrained_S_all 0.990
_refine_ls_R_factor_all 0.1673
_refine_ls_R_factor_gt 0.0558
_refine_ls_shift/su_max 0.000
_refine_ls_shift/su_mean 0.000
_refine_ls_structure_factor_coef Fsqd
_refine_ls_weighting_details 'w=1/[\s^2^(Fo^2^)+(0.0512P)^2^] where P=(Fo^2^+2Fc^2^)/3'
_refine_ls_weighting_scheme calc
_refine_ls_wR_factor_gt 0.1158
_refine_ls_wR_factor_ref 0.1602
_reflns_Friedel_coverage 0.000
_reflns_number_gt 1293
_reflns_number_total 3271
_reflns_threshold_expression 'I > 2\s(I)'
_cod_data_source_file d4cc04914d2.cif
_cod_data_source_block pop_0m_c_a
_cod_database_code 7134206
_shelx_shelxl_version_number 2019/1
_shelx_space_group_comment
;
The symmetry employed for this shelxl refinement is uniquely defined
by the following loop, which should always be used as a source of
symmetry information in preference to the above space-group names.
They are only intended as comments.
;
_shelx_estimated_absorpt_t_max 0.999
_shelx_estimated_absorpt_t_min 0.999
_olex2_refinement_description
;
1. Fixed Uiso
 At 1.2 times of:
  All C(H) groups, All C(H,H) groups
 At 1.5 times of:
  All C(H,H,H) groups
2. Restrained distances
 F1-C11 \\sim F1A-C11
 with sigma of 0.02
 F2-C11 \\sim F2A-C11
 with sigma of 0.02
 F3-C11 \\sim F3A-C11
 with sigma of 0.02
3. Others
 Fixed Sof: F1(0.5) F2(0.5) F3(0.5) F2A(0.5) F3A(0.5) F1A(0.5)
4.a Secondary CH2 refined with riding coordinates:
 C12(H12A,H12B), C13(H13A,H13B)
4.b Aromatic/amide H refined with riding coordinates:
 C7(H7), C8(H8), C9(H9), C10(H10)
4.c Idealised Me refined as rotating group:
 C14(H14A,H14B,H14C)
;
_olex2_submission_special_instructions 'No special instructions were received'

loop_
_space_group_symop_operation_xyz
'x, y, z'
'-x, y+1/2, -z+1/2'
'-x, -y, -z'
'x, -y-1/2, z-1/2'

loop_
_atom_site_label
_atom_site_type_symbol
_atom_site_fract_x
_atom_site_fract_y
_atom_site_fract_z
_atom_site_U_iso_or_equiv
_atom_site_adp_type
_atom_site_occupancy
_atom_site_site_symmetry_order
_atom_site_calc_flag
_atom_site_refinement_flags_posn
_atom_site_refinement_flags_adp
_atom_site_refinement_flags_occupancy
_atom_site_disorder_assembly
_atom_site_disorder_group
F1 F 0.7188(12) 0.8363(4) 0.4512(9) 0.103(2) Uani 0.5 1 d D . P A 1
F2 F 0.8618(9) 0.7656(3) 0.581(2) 0.146(5) Uani 0.5 1 d D . P A 1
F3 F 0.6798(15) 0.8213(6) 0.6861(11) 0.120(2) Uani 0.5 1 d D . P A 1
N1 N -0.2361(3) 0.52199(10) 0.3404(3) 0.0976(8) Uani 1 1 d . . . . .
N2 N 0.0585(3) 0.63361(11) 0.7234(3) 0.0907(7) Uani 1 1 d . . . . .
C1 C 0.1378(3) 0.61803(10) 0.3260(3) 0.0576(6) Uani 1 1 d . . . . .
C2 C 0.2848(3) 0.66247(10) 0.3890(2) 0.0564(6) Uani 1 1 d . . . . .
C3 C 0.5573(3) 0.74649(11) 0.4993(2) 0.0599(6) Uani 1 1 d . . . . .
C4 C 0.0274(3) 0.59778(10) 0.4256(3) 0.0590(6) Uani 1 1 d . . . . .
C5 C 0.0463(3) 0.61783(11) 0.5918(3) 0.0660(7) Uani 1 1 d . . . . .
C6 C -0.1195(3) 0.55558(11) 0.3757(3) 0.0689(7) Uani 1 1 d . . . . .
C7 C 0.4351(3) 0.64169(11) 0.4906(3) 0.0660(7) Uani 1 1 d . . . . .
H7 H 0.444705 0.599569 0.522317 0.079 Uiso 1 1 calc R U . . .
C8 C 0.2719(3) 0.72534(11) 0.3444(3) 0.0689(7) Uani 1 1 d . . . . .
H8 H 0.171680 0.739636 0.276124 0.083 Uiso 1 1 calc R U . . .
C9 C 0.4069(3) 0.76714(11) 0.4006(3) 0.0694(7) Uani 1 1 d . . . . .
H9 H 0.395849 0.809511 0.371361 0.083 Uiso 1 1 calc R U . . .
C10 C 0.5712(3) 0.68366(12) 0.5451(3) 0.0678(7) Uani 1 1 d . . . . .
H10 H 0.672124 0.669517 0.612693 0.081 Uiso 1 1 calc R U . . .
C11 C 0.7056(4) 0.79063(16) 0.5536(4) 0.0793(7) Uani 1 1 d D . . . .
C12 C 0.1196(3) 0.59875(12) 0.1521(3) 0.0754(7) Uani 1 1 d . . . . .
H12A H 0.111516 0.636446 0.085685 0.090 Uiso 1 1 calc R U . . .
H12B H 0.009943 0.575321 0.123097 0.090 Uiso 1 1 calc R U . . .
C13 C 0.2740(4) 0.55810(12) 0.1148(3) 0.0885(8) Uani 1 1 d . . . . .
H13A H 0.261729 0.552465 -0.001088 0.106 Uiso 1 1 calc R U . . .
H13B H 0.384246 0.580502 0.149929 0.106 Uiso 1 1 calc R U . . .
C14 C 0.2849(4) 0.49426(14) 0.1937(4) 0.1128(10) Uani 1 1 d . . . . .
H14A H 0.378238 0.470200 0.158903 0.169 Uiso 1 1 calc R U . . .
H14B H 0.174120 0.472515 0.164050 0.169 Uiso 1 1 calc R U . . .
H14C H 0.309224 0.499268 0.308778 0.169 Uiso 1 1 calc R U . . .
F2A F 0.8374(16) 0.7817(9) 0.4782(18) 0.184(7) Uani 0.5 1 d D . P A 2
F3A F 0.7862(16) 0.7819(7) 0.7033(9) 0.133(3) Uani 0.5 1 d D . P A 2
F1A F 0.6651(14) 0.8498(3) 0.546(3) 0.200(5) Uani 0.5 1 d D . P A 2

loop_
_atom_site_aniso_label
_atom_site_aniso_U_11
_atom_site_aniso_U_22
_atom_site_aniso_U_33
_atom_site_aniso_U_23
_atom_site_aniso_U_13
_atom_site_aniso_U_12
F1 0.103(5) 0.107(5) 0.091(3) 0.033(3) -0.004(3) -0.055(4)
F2 0.066(4) 0.094(3) 0.253(13) -0.016(6) -0.049(7) -0.005(3)
F3 0.138(6) 0.130(5) 0.098(4) -0.052(4) 0.040(4) -0.064(4)
N1 0.0777(16) 0.0827(16) 0.1255(19) -0.0018(13) -0.0039(14) -0.0189(13)
N2 0.0958(19) 0.0936(17) 0.0846(15) -0.0101(13) 0.0205(14) -0.0137(13)
C1 0.0518(14) 0.0551(13) 0.0622(14) 0.0036(11) -0.0013(11) 0.0052(11)
C2 0.0516(14) 0.0574(14) 0.0589(13) 0.0028(11) 0.0051(11) 0.0000(11)
C3 0.0543(15) 0.0668(15) 0.0589(14) -0.0007(12) 0.0101(12) -0.0068(12)
C4 0.0550(15) 0.0518(13) 0.0673(15) 0.0008(12) 0.0005(12) -0.0013(11)
C5 0.0616(17) 0.0594(15) 0.0766(17) 0.0022(14) 0.0101(13) -0.0049(12)
C6 0.0592(16) 0.0604(15) 0.0843(18) 0.0006(13) 0.0033(13) -0.0012(13)
C7 0.0562(16) 0.0600(14) 0.0764(16) 0.0089(12) -0.0053(13) 0.0031(12)
C8 0.0552(15) 0.0669(16) 0.0796(16) 0.0125(12) -0.0041(12) 0.0001(12)
C9 0.0647(17) 0.0584(14) 0.0834(17) 0.0124(13) 0.0065(14) -0.0030(12)
C10 0.0536(15) 0.0796(18) 0.0655(14) 0.0021(13) -0.0047(11) 0.0025(13)
C11 0.073(2) 0.085(2) 0.078(2) -0.0026(18) 0.0059(17) -0.0120(17)
C12 0.0700(18) 0.0857(17) 0.0664(15) -0.0020(13) -0.0007(12) -0.0025(14)
C13 0.086(2) 0.095(2) 0.0841(18) -0.0107(15) 0.0116(15) -0.0051(17)
C14 0.118(3) 0.091(2) 0.127(2) -0.010(2) 0.015(2) 0.008(2)
F2A 0.112(8) 0.290(17) 0.169(7) -0.110(8) 0.083(6) -0.114(9)
F3A 0.123(6) 0.177(7) 0.091(4) -0.007(4) -0.013(4) -0.067(5)
F1A 0.140(7) 0.084(4) 0.350(17) -0.032(9) -0.035(10) -0.018(4)

loop_
_atom_type_symbol
_atom_type_description
_atom_type_scat_dispersion_real
_atom_type_scat_dispersion_imag
_atom_type_scat_source
C C 0.0033 0.0016 'International Tables Vol C Tables 4.2.6.8 and 6.1.1.4'
H H 0.0000 0.0000 'International Tables Vol C Tables 4.2.6.8 and 6.1.1.4'
F F 0.0171 0.0103 'International Tables Vol C Tables 4.2.6.8 and 6.1.1.4'
N N 0.0061 0.0033 'International Tables Vol C Tables 4.2.6.8 and 6.1.1.4'

loop_
_geom_angle_atom_site_label_1
_geom_angle_atom_site_label_2
_geom_angle_atom_site_label_3
_geom_angle
_geom_angle_site_symmetry_1
_geom_angle_site_symmetry_3
_geom_angle_publ_flag
C2 C1 C12 117.5(2) . . ?
C4 C1 C2 119.3(2) . . ?
C4 C1 C12 123.2(2) . . ?
C7 C2 C1 121.2(2) . . ?
C8 C2 C1 119.6(2) . . ?
C8 C2 C7 119.2(2) . . ?
C9 C3 C10 119.5(2) . . ?
C9 C3 C11 120.5(3) . . ?
C10 C3 C11 120.0(2) . . ?
C1 C4 C5 122.1(2) . . ?
C1 C4 C6 123.4(2) . . ?
C6 C4 C5 114.5(2) . . ?
N2 C5 C4 179.0(3) . . ?
N1 C6 C4 178.2(3) . . ?
C2 C7 H7 120.0 . . ?
C2 C7 C10 120.1(2) . . ?
C10 C7 H7 120.0 . . ?
C2 C8 H8 119.7 . . ?
C2 C8 C9 120.5(2) . . ?
C9 C8 H8 119.7 . . ?
C3 C9 C8 120.4(2) . . ?
C3 C9 H9 119.8 . . ?
C8 C9 H9 119.8 . . ?
C3 C10 C7 120.3(2) . . ?
C3 C10 H10 119.9 . . ?
C7 C10 H10 119.9 . . ?
F1 C11 F3 103.2(5) . . ?
F1 C11 C3 113.5(3) . . ?
F2 C11 F1 104.6(6) . . ?
F2 C11 F3 108.1(5) . . ?
F2 C11 C3 115.8(4) . . ?
F3 C11 C3 110.8(4) . . ?
F2A C11 C3 112.1(4) . . ?
F2A C11 F3A 99.6(6) . . ?
F2A C11 F1A 108.6(7) . . ?
F3A C11 C3 114.8(3) . . ?
F1A C11 C3 115.6(5) . . ?
F1A C11 F3A 104.7(6) . . ?
C1 C12 H12A 108.9 . . ?
C1 C12 H12B 108.9 . . ?
C1 C12 C13 113.5(2) . . ?
H12A C12 H12B 107.7 . . ?
C13 C12 H12A 108.9 . . ?
C13 C12 H12B 108.9 . . ?
C12 C13 H13A 108.8 . . ?
C12 C13 H13B 108.8 . . ?
H13A C13 H13B 107.7 . . ?
C14 C13 C12 113.8(2) . . ?
C14 C13 H13A 108.8 . . ?
C14 C13 H13B 108.8 . . ?
C13 C14 H14A 109.5 . . ?
C13 C14 H14B 109.5 . . ?
C13 C14 H14C 109.5 . . ?
H14A C14 H14B 109.5 . . ?
H14A C14 H14C 109.5 . . ?
H14B C14 H14C 109.5 . . ?

loop_
_geom_bond_atom_site_label_1
_geom_bond_atom_site_label_2
_geom_bond_distance
_geom_bond_site_symmetry_2
_geom_bond_publ_flag
F1 C11 1.308(6) . ?
F2 C11 1.291(7) . ?
F3 C11 1.330(6) . ?
N1 C6 1.141(3) . ?
N2 C5 1.144(3) . ?
C1 C2 1.495(3) . ?
C1 C4 1.351(3) . ?
C1 C12 1.501(4) . ?
C2 C7 1.387(3) . ?
C2 C8 1.382(4) . ?
C3 C9 1.375(4) . ?
C3 C10 1.384(4) . ?
C3 C11 1.483(4) . ?
C4 C5 1.444(4) . ?
C4 C6 1.442(4) . ?
C7 H7 0.9300 . ?
C7 C10 1.388(3) . ?
C8 H8 0.9300 . ?
C8 C9 1.382(4) . ?
C9 H9 0.9300 . ?
C10 H10 0.9300 . ?
C11 F2A 1.288(7) . ?
C11 F3A 1.321(6) . ?
C11 F1A 1.289(7) . ?
C12 H12A 0.9700 . ?
C12 H12B 0.9700 . ?
C12 C13 1.533(4) . ?
C13 H13A 0.9700 . ?
C13 H13B 0.9700 . ?
C13 C14 1.502(4) . ?
C14 H14A 0.9600 . ?
C14 H14B 0.9600 . ?
C14 H14C 0.9600 . ?

loop_
_geom_torsion_atom_site_label_1
_geom_torsion_atom_site_label_2
_geom_torsion_atom_site_label_3
_geom_torsion_atom_site_label_4
_geom_torsion
_geom_torsion_site_symmetry_1
_geom_torsion_site_symmetry_2
_geom_torsion_site_symmetry_3
_geom_torsion_site_symmetry_4
_geom_torsion_publ_flag
C1 C2 C7 C10 178.8(2) . . . . ?
C1 C2 C8 C9 -179.6(2) . . . . ?
C1 C12 C13 C14 66.4(3) . . . . ?
C2 C1 C4 C5 0.2(3) . . . . ?
C2 C1 C4 C6 179.2(2) . . . . ?
C2 C1 C12 C13 67.0(3) . . . . ?
C2 C7 C10 C3 0.4(3) . . . . ?
C2 C8 C9 C3 1.2(4) . . . . ?
C4 C1 C2 C7 74.6(3) . . . . ?
C4 C1 C2 C8 -105.9(3) . . . . ?
C4 C1 C12 C13 -113.7(3) . . . . ?
C7 C2 C8 C9 -0.1(3) . . . . ?
C8 C2 C7 C10 -0.7(3) . . . . ?
C9 C3 C10 C7 0.6(3) . . . . ?
C9 C3 C11 F1 -29.3(8) . . . . ?
C9 C3 C11 F2 -150.3(10) . . . . ?
C9 C3 C11 F3 86.2(9) . . . . ?
C9 C3 C11 F2A -104.7(12) . . . . ?
C9 C3 C11 F3A 142.5(10) . . . . ?
C9 C3 C11 F1A 20.4(14) . . . . ?
C10 C3 C9 C8 -1.4(3) . . . . ?
C10 C3 C11 F1 149.2(7) . . . . ?
C10 C3 C11 F2 28.2(11) . . . . ?
C10 C3 C11 F3 -95.2(9) . . . . ?
C10 C3 C11 F2A 73.9(12) . . . . ?
C10 C3 C11 F3A -38.9(10) . . . . ?
C10 C3 C11 F1A -161.0(14) . . . . ?
C11 C3 C9 C8 177.2(2) . . . . ?
C11 C3 C10 C7 -178.0(2) . . . . ?
C12 C1 C2 C7 -106.1(3) . . . . ?
C12 C1 C2 C8 73.4(3) . . . . ?
C12 C1 C4 C5 -179.0(2) . . . . ?
C12 C1 C4 C6 -0.1(3) . . . . ?
